data_4506256
loop_
_publ_author_name
'Zhao, Yan'
'Jiao, Cheng-Qi'
'Sun, Zhen-Gang'
'Zhu, Yan-Yu'
'Chen, Kai'
'Wang, Cheng-Lin'
'Li, Chao'
'Zheng, Ming-Jing'
'Tian, Hui'
'Sun, Shou-Hui'
'Chu, Wei'

_publ_section_title
;
 Novel Lanthanide(III) Oxalatophosphonates with New Topology: Syntheses,
 Crystal Structures, Reversible Dehydration/Hydration, and Luminescence
 Properties
;
_journal_issue 6
_journal_name_full 'Crystal Growth &amp; Design'
_journal_page_first 3191
_journal_paper_doi 10.1021/cg300351t
_journal_volume 12
_journal_year 2012
_chemical_formula_sum 'C6 H16 N O13 P2 Tb'
_chemical_formula_weight 531.06
_chemical_name_systematic
; 
 ? 
;
_space_group_IT_number 14
_symmetry_cell_setting monoclinic
_symmetry_space_group_name_Hall '-P 2ybc'
_symmetry_space_group_name_H-M 'P 1 21/c 1'
_atom_sites_solution_hydrogens geom
_atom_sites_solution_primary direct
_atom_sites_solution_secondary difmap
_audit_creation_method SHELXL-97
_cell_angle_alpha 90.00
_cell_angle_beta 92.902(2)
_cell_angle_gamma 90.00
_cell_formula_units_Z 4
_cell_length_a 10.8542(18)
_cell_length_b 9.0738(15)
_cell_length_c 15.250(3)
_cell_measurement_reflns_used 2635
_cell_measurement_temperature 295(2)
_cell_measurement_theta_max 28.43
_cell_measurement_theta_min 2.61
_cell_volume 1500.0(5)
_computing_cell_refinement 'Bruker SMART'
_computing_data_collection 'Bruker SMART'
_computing_data_reduction 'Bruker SHELXTL'
_computing_molecular_graphics 'Bruker SHELXTL'
_computing_publication_material 'Bruker SHELXTL'
_computing_structure_refinement 'SHELXL-97 (Sheldrick, 1997)'
_computing_structure_solution 'SHELXS-97 (Sheldrick, 1990)'
_diffrn_ambient_temperature 295(2)
_diffrn_measured_fraction_theta_full 0.995
_diffrn_measured_fraction_theta_max 0.995
_diffrn_measurement_device_type 'Smart Apex II CCD'
_diffrn_measurement_method 'omega scans'
_diffrn_radiation_monochromator graphite
_diffrn_radiation_source 'fine-focus sealed tube'
_diffrn_radiation_type MoK\a
_diffrn_radiation_wavelength 0.71073
_diffrn_reflns_av_R_equivalents 0.0436
_diffrn_reflns_av_sigmaI/netI 0.0590
_diffrn_reflns_limit_h_max 12
_diffrn_reflns_limit_h_min -13
_diffrn_reflns_limit_k_max 11
_diffrn_reflns_limit_k_min -7
_diffrn_reflns_limit_l_max 19
_diffrn_reflns_limit_l_min -19
_diffrn_reflns_number 7898
_diffrn_reflns_theta_full 26.50
_diffrn_reflns_theta_max 26.50
_diffrn_reflns_theta_min 1.88
_diffrn_standards_decay_% 0
_diffrn_standards_interval_count 0
_diffrn_standards_interval_time 0
_diffrn_standards_number 0
_exptl_absorpt_coefficient_mu 4.998
_exptl_absorpt_correction_T_max 0.8101
_exptl_absorpt_correction_T_min 0.6760
_exptl_absorpt_correction_type empirical
_exptl_absorpt_process_details sadabs
_exptl_crystal_colour colorless
_exptl_crystal_density_diffrn 2.352
_exptl_crystal_density_method 'not measured'
_exptl_crystal_description block
_exptl_crystal_F_000 1032
_exptl_crystal_size_max 0.09
_exptl_crystal_size_mid 0.06
_exptl_crystal_size_min 0.04
_refine_diff_density_max 1.472
_refine_diff_density_min -1.242
_refine_diff_density_rms 0.170
_refine_ls_extinction_method none
_refine_ls_goodness_of_fit_ref 1.032
_refine_ls_hydrogen_treatment constr
_refine_ls_matrix_type full
_refine_ls_number_parameters 208
_refine_ls_number_reflns 3094
_refine_ls_number_restraints 0
_refine_ls_restrained_S_all 1.032
_refine_ls_R_factor_all 0.0566
_refine_ls_R_factor_gt 0.0354
_refine_ls_shift/su_max 0.024
_refine_ls_shift/su_mean 0.002
_refine_ls_structure_factor_coef Fsqd
_refine_ls_weighting_details 'calc w=1/[\s^2^(Fo^2^)+(0.0341P)^2^+0.5856P] where P=(Fo^2^+2Fc^2^)/3'
_refine_ls_weighting_scheme calc
_refine_ls_wR_factor_gt 0.0705
_refine_ls_wR_factor_ref 0.0775
_reflns_number_gt 2370
_reflns_number_total 3094
_reflns_threshold_expression >2sigma(I)
_cod_data_source_file cg300351t_si_006.cif
_cod_data_source_block szg113
_cod_depositor_comments
;
The following automatic conversions were performed:

'_symmetry_cell_setting' value 'Monoclinic' changed to 'monoclinic'
according to /home/saulius/struct/CIF-dictionaries/cif_core.dic
dictionary named 'cif_core.dic' version 2.4.1 from 2010-06-29.

Automatic conversion script
Id: cif_fix_values 1891 2012-01-12 08:04:46Z andrius 
;
_cod_original_cell_volume 1500.0(4)
_cod_original_sg_symbol_H-M 'P2(1)/c  '
_cod_database_code 4506256

loop_
_symmetry_equiv_pos_as_xyz
'x, y, z'
'-x, y+1/2, -z+1/2'
'-x, -y, -z'
'x, -y-1/2, z-1/2'

loop_
_atom_site_label
_atom_site_type_symbol
_atom_site_fract_x
_atom_site_fract_y
_atom_site_fract_z
_atom_site_U_iso_or_equiv
_atom_site_adp_type
_atom_site_occupancy
_atom_site_symmetry_multiplicity
_atom_site_calc_flag
_atom_site_refinement_flags
Tb1 Tb 1.59652(3) 0.77598(3) 0.378061(18) 0.01498(10) Uani 1 1 d .
P1 P 1.36484(14) 0.8407(2) 0.54105(10) 0.0165(3) Uani 1 1 d .
P2 P 0.94156(14) 0.8144(2) 0.38901(10) 0.0193(4) Uani 1 1 d .
O1 O 1.4737(4) 0.7808(5) 0.4987(3) 0.0235(10) Uani 1 1 d .
O2 O 1.3570(4) 0.7541(5) 0.6312(3) 0.0232(11) Uani 1 1 d .
O3 O 1.3521(4) 1.0011(5) 0.5567(3) 0.0254(10) Uani 1 1 d .
O4 O 0.9753(4) 0.9727(5) 0.4023(3) 0.0262(11) Uani 1 1 d .
O5 O 0.8090(4) 0.7725(5) 0.3823(3) 0.0272(11) Uani 1 1 d .
O6 O 1.0092(4) 0.7521(6) 0.3089(3) 0.0365(13) Uani 1 1 d .
H6C H 1.0362 0.8209 0.2775 0.044 Uiso 1 1 d R
O7 O 1.4372(4) 0.5945(6) 0.3436(3) 0.0311(12) Uani 1 1 d .
O8 O 1.3671(4) 0.4180(5) 0.2516(3) 0.0253(11) Uani 1 1 d .
O9 O 1.6499(4) 0.5975(5) 0.2654(3) 0.0257(11) Uani 1 1 d .
O10 O 1.5816(4) 0.4171(5) 0.1754(3) 0.0248(11) Uani 1 1 d .
O11 O 1.6563(5) 0.5674(6) 0.4724(4) 0.0480(15) Uani 1 1 d .
H11A H 1.6494 0.5910 0.5260 0.072 Uiso 1 1 d R
H11B H 1.6100 0.4961 0.4596 0.072 Uiso 1 1 d R
O1W O 0.8713(5) 0.6266(8) 0.1926(4) 0.086(3) Uani 1 1 d .
H1WC H 0.8268 0.6197 0.2366 0.104 Uiso 1 1 d R
H1WB H 0.8696 0.5461 0.1655 0.130 Uiso 1 1 d R
O2W O 1.1965(6) 0.4120(10) 0.3812(4) 0.094(3) Uani 1 1 d .
H2WA H 1.1435 0.4538 0.3475 0.141 Uiso 1 1 d R
H2WB H 1.2124 0.3292 0.3604 0.141 Uiso 1 1 d R
N1 N 1.1150(4) 0.7772(6) 0.5315(3) 0.0184(11) Uani 1 1 d .
H1C H 1.0968 0.8721 0.5445 0.022 Uiso 1 1 d R
C1 C 1.2282(5) 0.7816(8) 0.4782(4) 0.0191(13) Uani 1 1 d .
H1A H 1.2132 0.8460 0.4280 0.023 Uiso 1 1 d R
H1B H 1.2412 0.6832 0.4560 0.023 Uiso 1 1 d R
C2 C 1.0071(6) 0.7101(8) 0.4822(4) 0.0292(16) Uani 1 1 d .
H2A H 0.9426 0.7019 0.5235 0.035 Uiso 1 1 d R
H2B H 1.0283 0.6111 0.4649 0.035 Uiso 1 1 d R
C3 C 1.1399(6) 0.6925(8) 0.6161(4) 0.0245(16) Uani 1 1 d .
H3B H 1.0657 0.6889 0.6485 0.029 Uiso 1 1 d R
H3A H 1.1640 0.5923 0.6037 0.029 Uiso 1 1 d R
C4 C 1.2390(5) 0.7652(8) 0.6732(4) 0.0225(15) Uani 1 1 d .
H4B H 1.2195 0.8685 0.6800 0.027 Uiso 1 1 d R
H4A H 1.2451 0.7207 0.7311 0.027 Uiso 1 1 d R
C5 C 1.4464(6) 0.5071(8) 0.2813(4) 0.0217(15) Uani 1 1 d .
C6 C 1.5709(5) 0.5058(7) 0.2359(4) 0.0181(14) Uani 1 1 d .

loop_
_atom_site_aniso_label
_atom_site_aniso_U_11
_atom_site_aniso_U_22
_atom_site_aniso_U_33
_atom_site_aniso_U_23
_atom_site_aniso_U_13
_atom_site_aniso_U_12
Tb1 0.01292(14) 0.01506(15) 0.01708(15) -0.00103(14) 0.00199(10) 0.00102(14)
P1 0.0147(7) 0.0182(9) 0.0166(8) -0.0016(7) 0.0024(6) -0.0001(7)
P2 0.0131(7) 0.0252(11) 0.0197(8) -0.0032(7) 0.0005(6) 0.0008(7)
O1 0.019(2) 0.031(3) 0.021(2) -0.003(2) 0.0076(17) 0.005(2)
O2 0.017(2) 0.030(3) 0.023(2) 0.006(2) 0.0067(17) 0.0021(19)
O3 0.027(2) 0.018(3) 0.031(2) -0.005(2) 0.0046(19) -0.003(2)
O4 0.024(2) 0.023(3) 0.031(3) -0.002(2) 0.0015(19) 0.002(2)
O5 0.014(2) 0.036(3) 0.031(2) -0.009(2) -0.0021(18) 0.002(2)
O6 0.029(3) 0.046(4) 0.036(3) -0.008(2) 0.017(2) 0.001(2)
O7 0.026(2) 0.033(3) 0.036(3) -0.018(2) 0.014(2) -0.012(2)
O8 0.018(2) 0.031(3) 0.028(2) -0.005(2) 0.0061(19) -0.010(2)
O9 0.018(2) 0.028(3) 0.031(3) -0.014(2) 0.0050(19) -0.007(2)
O10 0.017(2) 0.030(3) 0.028(2) -0.010(2) 0.0044(18) -0.003(2)
O11 0.053(3) 0.031(3) 0.061(4) 0.018(3) 0.013(3) 0.012(3)
O1W 0.056(4) 0.109(7) 0.099(5) -0.077(5) 0.044(4) -0.037(4)
O2W 0.088(5) 0.119(8) 0.078(5) -0.012(5) 0.037(4) -0.026(5)
N1 0.013(2) 0.016(3) 0.027(3) 0.000(2) 0.002(2) -0.001(2)
C1 0.020(3) 0.020(3) 0.018(3) 0.002(3) 0.003(2) -0.002(3)
C2 0.025(3) 0.027(4) 0.036(4) 0.004(3) -0.001(3) -0.004(3)
C3 0.018(3) 0.028(5) 0.028(3) 0.011(3) 0.004(3) 0.003(3)
C4 0.019(3) 0.033(4) 0.015(3) 0.004(3) 0.005(2) 0.001(3)
C5 0.017(3) 0.022(4) 0.027(4) 0.001(3) 0.008(3) -0.002(3)
C6 0.015(3) 0.019(4) 0.021(3) -0.001(3) 0.003(2) 0.001(3)

loop_
_atom_type_symbol
_atom_type_description
_atom_type_scat_dispersion_real
_atom_type_scat_dispersion_imag
_atom_type_scat_source
C C 0.0033 0.0016 'International Tables Vol C Tables 4.2.6.8 and 6.1.1.4'
H H 0.0000 0.0000 'International Tables Vol C Tables 4.2.6.8 and 6.1.1.4'
N N 0.0061 0.0033 'International Tables Vol C Tables 4.2.6.8 and 6.1.1.4'
O O 0.0106 0.0060 'International Tables Vol C Tables 4.2.6.8 and 6.1.1.4'
P P 0.1023 0.0942 'International Tables Vol C Tables 4.2.6.8 and 6.1.1.4'
Tb Tb -0.1723 4.1537 'International Tables Vol C Tables 4.2.6.8 and 6.1.1.4'

loop_
_geom_angle_atom_site_label_1
_geom_angle_atom_site_label_2
_geom_angle_atom_site_label_3
_geom_angle
_geom_angle_site_symmetry_1
_geom_angle_site_symmetry_3
O5 Tb1 O3 77.32(16) 1_655 3_876
O5 Tb1 O1 126.25(15) 1_655 .
O3 Tb1 O1 77.21(16) 3_876 .
O5 Tb1 O8 79.90(15) 1_655 2_855
O3 Tb1 O8 80.73(16) 3_876 2_855
O1 Tb1 O8 139.74(15) . 2_855
O5 Tb1 O10 142.79(16) 1_655 2_855
O3 Tb1 O10 81.58(16) 3_876 2_855
O1 Tb1 O10 77.09(14) . 2_855
O8 Tb1 O10 66.60(14) 2_855 2_855
O5 Tb1 O7 134.29(16) 1_655 .
O3 Tb1 O7 147.30(15) 3_876 .
O1 Tb1 O7 75.70(15) . .
O8 Tb1 O7 109.28(16) 2_855 .
O10 Tb1 O7 74.82(17) 2_855 .
O5 Tb1 O11 74.78(17) 1_655 .
O3 Tb1 O11 111.92(18) 3_876 .
O1 Tb1 O11 72.25(16) . .
O8 Tb1 O11 147.91(16) 2_855 .
O10 Tb1 O11 142.16(16) 2_855 .
O7 Tb1 O11 76.53(18) . .
O5 Tb1 O9 74.86(14) 1_655 .
O3 Tb1 O9 145.07(15) 3_876 .
O1 Tb1 O9 137.02(16) . .
O8 Tb1 O9 73.99(16) 2_855 .
O10 Tb1 O9 109.02(15) 2_855 .
O7 Tb1 O9 65.86(14) . .
O11 Tb1 O9 80.54(17) . .
O1 P1 O3 121.0(3) . .
O1 P1 O2 106.0(2) . .
O3 P1 O2 109.6(2) . .
O5 P2 O4 119.0(3) . .
O5 P2 O6 110.2(3) . .
O4 P2 O6 109.4(3) . .
O5 P2 C2 105.0(3) . .
O4 P2 C2 108.1(3) . .
O6 P2 C2 104.0(3) . .
P1 O1 Tb1 148.8(3) . .
C4 O2 P1 115.5(4) . .
P1 O3 Tb1 155.0(3) . 3_876
P2 O5 Tb1 164.2(3) . 1_455
P2 O6 H6C 111.4 . .
C5 O7 Tb1 120.9(4) . .
C5 O8 Tb1 120.4(4) . 2_845
C6 O9 Tb1 120.4(4) . .
C6 O10 Tb1 119.5(4) . 2_845
Tb1 O11 H11A 109.6 . .
Tb1 O11 H11B 108.8 . .
H11A O11 H11B 109.7 . .
H1WC O1W H1WB 109.0 . .
H2WA O2W H2WB 108.6 . .
C2 N1 C1 112.3(5) . .
C2 N1 C3 108.9(5) . .
C1 N1 C3 111.0(4) . .
C2 N1 H1C 108.9 . .
C1 N1 H1C 106.6 . .
C3 N1 H1C 109.1 . .
N1 C1 H1A 109.4 . .
N1 C1 H1B 107.5 . .
H1A C1 H1B 107.6 . .
N1 C2 P2 116.6(5) . .
N1 C2 H2A 106.2 . .
P2 C2 H2A 106.3 . .
N1 C2 H2B 109.0 . .
P2 C2 H2B 110.9 . .
H2A C2 H2B 107.3 . .
C4 C3 N1 111.2(5) . .
C4 C3 H3B 108.1 . .
N1 C3 H3B 109.6 . .
C4 C3 H3A 109.5 . .
N1 C3 H3A 110.4 . .
H3B C3 H3A 108.0 . .
O2 C4 C3 109.5(5) . .
O2 C4 H4B 108.3 . .
C3 C4 H4B 109.6 . .
O2 C4 H4A 110.4 . .
C3 C4 H4A 111.0 . .
H4B C4 H4A 108.1 . .
O7 C5 O8 127.5(6) . .
O7 C5 C6 116.9(6) . .
O8 C5 C6 115.7(6) . .
O10 C6 O9 127.5(6) . .
O10 C6 C5 117.2(6) . .
O9 C6 C5 115.3(5) . .

loop_
_geom_bond_atom_site_label_1
_geom_bond_atom_site_label_2
_geom_bond_distance
_geom_bond_site_symmetry_2
Tb1 O5 2.304(4) 1_655
Tb1 O3 2.310(4) 3_876
Tb1 O1 2.326(4) .
Tb1 O8 2.409(4) 2_855
Tb1 O10 2.426(4) 2_855
Tb1 O7 2.427(4) .
Tb1 O11 2.445(5) .
Tb1 O9 2.451(4) .
P1 O1 1.479(4) .
P1 O3 1.483(5) .
P1 O2 1.590(4) .
P2 O5 1.486(4) .
P2 O4 1.494(5) .
P2 O6 1.562(5) .
P2 C2 1.822(7) .
O2 C4 1.464(7) .
O3 Tb1 2.310(4) 3_876
O5 Tb1 2.304(4) 1_455
O6 H6C 0.8481 .
O7 C5 1.245(8) .
O8 C5 1.249(7) .
O8 Tb1 2.409(4) 2_845
O9 C6 1.261(7) .
O10 C6 1.234(7) .
O10 Tb1 2.426(4) 2_845
O11 H11A 0.8517 .
O11 H11B 0.8363 .
O1W H1WC 0.8486 .
O1W H1WB 0.8385 .
O2W H2WA 0.8434 .
O2W H2WB 0.8367 .
N1 C2 1.490(8) .
N1 C1 1.509(7) .
N1 C3 1.514(8) .
N1 H1C 0.9074 .
C1 H1A 0.9696 .
C1 H1B 0.9675 .
C2 H2A 0.9669 .
C2 H2B 0.9672 .
C3 C4 1.501(9) .
C3 H3B 0.9659 .
C3 H3A 0.9671 .
C4 H4B 0.9670 .
C4 H4A 0.9704 .
C5 C6 1.550(8) .
